data_1549750
loop_
_publ_author_name
'Serrano-Maldonado, A.'
'Rozenel, S. S.'
'Jimenez-Santiago, J. L.'
'Guerrero-R\'ios, I.'
'Martin, E.'

_publ_section_title
;
 Rh nanoparticles from thiolate dimers: selective and reusable
 hydrogenation catalysts in ionic liquids
;
_journal_issue 17
_journal_name_full 'Catalysis Science &amp; Technology'
_journal_page_first 4373
_journal_paper_doi 10.1039/C8CY00227D
_journal_volume 8
_journal_year 2018
_chemical_formula_moiety 'C40 H74 Rh2 S2'
_chemical_formula_sum 'C40 H74 Rh2 S2'
_chemical_formula_weight 824.93
_chemical_properties_physical Air-sensitive
_space_group_crystal_system monoclinic
_space_group_IT_number 11
_space_group_name_Hall '-P 2yb'
_space_group_name_H-M_alt 'P 1 21/m 1'
_symmetry_space_group_name_Hall '-P 2yb'
_symmetry_space_group_name_H-M 'P 1 21/m 1'
_atom_sites_solution_hydrogens geom
_atom_sites_solution_primary iterative
_atom_sites_solution_secondary difmap
_audit_creation_method SHELXL-2014/7
_audit_update_record
;
2018-01-02 deposited with the CCDC.
2018-07-22 downloaded from the CCDC.
;
_cell_angle_alpha 90
_cell_angle_beta 90
_cell_angle_gamma 90
_cell_formula_units_Z 2
_cell_length_a 8.734(3)
_cell_length_b 26.987(8)
_cell_length_c 8.390(2)
_cell_measurement_reflns_used 2463
_cell_measurement_temperature 100(2)
_cell_measurement_theta_max 28.311
_cell_measurement_theta_min 2.150
_cell_volume 1977.6(10)
_computing_cell_refinement 'Bruker SAINT'
_computing_data_collection 'Bruker APEX2'
_computing_data_reduction 'Bruker SAINT'
_computing_molecular_graphics 'Bruker SHELXTL'
_computing_publication_material 'Bruker SHELXTL'
_computing_structure_refinement 'SHELXL-2014/7 (Sheldrick, 2014)'
_computing_structure_solution 'SHELXS-97 (Sheldrick 2008)'
_diffrn_ambient_temperature 100(2)
_diffrn_detector_area_resol_mean 8.366
_diffrn_measured_fraction_theta_full 0.999
_diffrn_measured_fraction_theta_max 0.996
_diffrn_measurement_device_type 'Bruker APEX-II CCD'
_diffrn_measurement_method '\f and \w scans'
_diffrn_radiation_type MoK\a
_diffrn_radiation_wavelength 0.71073
_diffrn_reflns_av_R_equivalents 0.0881
_diffrn_reflns_av_unetI/netI 0.0400
_diffrn_reflns_Laue_measured_fraction_full 0.999
_diffrn_reflns_Laue_measured_fraction_max 0.996
_diffrn_reflns_limit_h_max 11
_diffrn_reflns_limit_h_min -11
_diffrn_reflns_limit_k_max 34
_diffrn_reflns_limit_k_min -34
_diffrn_reflns_limit_l_max 10
_diffrn_reflns_limit_l_min -10
_diffrn_reflns_number 55203
_diffrn_reflns_point_group_measured_fraction_full 0.999
_diffrn_reflns_point_group_measured_fraction_max 0.996
_diffrn_reflns_theta_full 25.242
_diffrn_reflns_theta_max 26.842
_diffrn_reflns_theta_min 2.264
_diffrn_source 'FINE-FOCUS SEALED TUBE'
_exptl_absorpt_coefficient_mu 0.966
_exptl_absorpt_correction_T_max 0.7454
_exptl_absorpt_correction_T_min 0.5740
_exptl_absorpt_correction_type multi-scan
_exptl_absorpt_process_details SADABS
_exptl_crystal_colour orange
_exptl_crystal_density_diffrn 1.385
_exptl_crystal_description needle
_exptl_crystal_F_000 872
_exptl_crystal_recrystallization_method 'Re-crystallisation from solvent: hexane'
_exptl_crystal_size_max 0.100
_exptl_crystal_size_mid 0.050
_exptl_crystal_size_min 0.010
_refine_diff_density_max 0.676
_refine_diff_density_min -1.108
_refine_diff_density_rms 0.101
_refine_ls_extinction_method none
_refine_ls_goodness_of_fit_ref 1.129
_refine_ls_hydrogen_treatment constr
_refine_ls_matrix_type full
_refine_ls_number_parameters 461
_refine_ls_number_reflns 4314
_refine_ls_number_restraints 1335
_refine_ls_restrained_S_all 1.010
_refine_ls_R_factor_all 0.0613
_refine_ls_R_factor_gt 0.0479
_refine_ls_shift/su_max 0.000
_refine_ls_shift/su_mean 0.000
_refine_ls_structure_factor_coef Fsqd
_refine_ls_weighting_details 'w=1/[\s^2^(Fo^2^)+(0.0174P)^2^+6.2356P] where P=(Fo^2^+2Fc^2^)/3'
_refine_ls_weighting_scheme calc
_refine_ls_wR_factor_gt 0.0972
_refine_ls_wR_factor_ref 0.1026
_reflns_Friedel_coverage 0.000
_reflns_number_gt 3716
_reflns_number_total 4314
_reflns_threshold_expression 'I > 2\s(I)'
_cod_data_source_file c8cy00227d2.cif
_cod_data_source_block as08
_cod_depositor_comments 'Adding full bibliography for 1549749--1549750.cif.'
_cod_database_code 1549750
_shelx_shelxl_version_number 2014/7
_shelx_space_group_comment
;
The symmetry employed for this shelxl refinement is uniquely defined
by the following loop, which should always be used as a source of
symmetry information in preference to the above space-group names.
They are only intended as comments.
;
_shelx_estimated_absorpt_t_min 0.910
_shelx_estimated_absorpt_t_max 0.990

loop_
_space_group_symop_operation_xyz
'x, y, z'
'-x, y+1/2, -z'
'-x, -y, -z'
'x, -y-1/2, z'

loop_
_atom_site_label
_atom_site_type_symbol
_atom_site_fract_x
_atom_site_fract_y
_atom_site_fract_z
_atom_site_U_iso_or_equiv
_atom_site_adp_type
_atom_site_occupancy
_atom_site_site_symmetry_order
_atom_site_calc_flag
_atom_site_refinement_flags_posn
_atom_site_refinement_flags_adp
_atom_site_refinement_flags_occupancy
_atom_site_disorder_assembly
_atom_site_disorder_group
Rh1 Rh 0.74285(12) 0.2500 0.32994(6) 0.02776(14) Uani 1 2 d S TU P A .
C17 C 0.895(2) 0.2261(6) 0.0103(18) 0.045(3) Uani 0.5 1 d D U P A -1
H17A H 0.8322 0.2255 -0.0877 0.054 Uiso 0.5 1 calc R U P A -1
H17B H 0.9914 0.2079 -0.0128 0.054 Uiso 0.5 1 calc R U P A -1
C18 C 0.8101(18) 0.1991(8) 0.141(2) 0.040(3) Uani 0.5 1 d D U P A -1
H18 H 0.8655 0.1799 0.2165 0.048 Uiso 0.5 1 calc R U P A -1
C19 C 0.6527(18) 0.2020(8) 0.152(3) 0.039(3) Uani 0.5 1 d D U P A -1
H19 H 0.6063 0.1859 0.2407 0.047 Uiso 0.5 1 calc R U P A -1
C20 C 0.548(2) 0.2280(7) 0.040(2) 0.047(3) Uani 0.5 1 d D U P A -1
H20A H 0.4419 0.2249 0.0783 0.056 Uiso 0.5 1 calc R U P A -1
H20B H 0.5544 0.2117 -0.0659 0.056 Uiso 0.5 1 calc R U P A -1
C21 C 0.587(2) 0.2830(8) 0.020(2) 0.048(4) Uani 0.5 1 d D U P A -1
H21A H 0.6491 0.2872 -0.0779 0.057 Uiso 0.5 1 calc R U P A -1
H21B H 0.4908 0.3017 0.0054 0.057 Uiso 0.5 1 calc R U P A -1
C22 C 0.673(2) 0.3047(9) 0.157(3) 0.039(3) Uani 0.5 1 d D U P A -1
H22 H 0.6163 0.3205 0.2393 0.047 Uiso 0.5 1 calc R U P A -1
C23 C 0.8301(19) 0.3030(8) 0.170(2) 0.037(3) Uani 0.5 1 d D U P A -1
H23 H 0.8750 0.3174 0.2625 0.044 Uiso 0.5 1 calc R U P A -1
C24 C 0.9352(19) 0.2802(7) 0.050(2) 0.045(3) Uani 0.5 1 d D U P A -1
H24A H 1.0413 0.2816 0.0915 0.054 Uiso 0.5 1 calc R U P A -1
H24B H 0.9315 0.3001 -0.0489 0.054 Uiso 0.5 1 calc R U P A -1
Rh2 Rh 0.96972(15) 0.2500 0.56361(19) 0.02500(16) Uani 0.5825(17) 2 d S TU P A 1
C1 C 1.153(3) 0.2020(8) 0.628(3) 0.027(2) Uani 0.2913(9) 1 d D U P A -1
H1A H 1.0926 0.1773 0.6791 0.033 Uiso 0.2913(9) 1 calc R U P A -1
C2 C 1.140(2) 0.2034(7) 0.463(3) 0.027(2) Uani 0.2913(9) 1 d D U P A -1
H2A H 1.0604 0.1872 0.4061 0.032 Uiso 0.2913(9) 1 calc R U P A -1
C3 C 1.266(3) 0.2332(5) 0.3802(19) 0.028(2) Uani 0.2913(9) 1 d D U P A -1
H3A H 1.3649 0.2278 0.4349 0.033 Uiso 0.2913(9) 1 calc R U P A -1
H3B H 1.2766 0.2222 0.2682 0.033 Uiso 0.2913(9) 1 calc R U P A -1
C4 C 1.228(3) 0.2841(6) 0.3844(19) 0.028(2) Uani 0.2913(9) 1 d D U P A -1
H4A H 1.3268 0.3014 0.3982 0.034 Uiso 0.2913(9) 1 calc R U P A -1
H4B H 1.1936 0.2920 0.2748 0.034 Uiso 0.2913(9) 1 calc R U P A -1
C5 C 1.127(3) 0.3091(7) 0.483(2) 0.028(2) Uani 0.2913(9) 1 d D U P A -1
H5A H 1.0528 0.3299 0.4332 0.033 Uiso 0.2913(9) 1 calc R U P A -1
C6 C 1.124(2) 0.3064(8) 0.650(2) 0.028(2) Uani 0.2913(9) 1 d D U P A -1
H6A H 1.0411 0.3173 0.7137 0.033 Uiso 0.2913(9) 1 calc R U P A -1
C7 C 1.273(2) 0.2836(7) 0.717(2) 0.030(2) Uani 0.2913(9) 1 d D U P A -1
H7A H 1.3600 0.2893 0.6431 0.036 Uiso 0.2913(9) 1 calc R U P A -1
H7B H 1.2988 0.2983 0.8218 0.036 Uiso 0.2913(9) 1 calc R U P A -1
C8 C 1.241(3) 0.2314(5) 0.733(2) 0.030(2) Uani 0.2913(9) 1 d D U P A -1
H8A H 1.3426 0.2150 0.7388 0.036 Uiso 0.2913(9) 1 calc R U P A -1
H8B H 1.1940 0.2274 0.8390 0.036 Uiso 0.2913(9) 1 calc R U P A -1
Rh2A Rh 0.5198(2) 0.2500 0.5631(3) 0.02500(16) Uani 0.4175(17) 2 d S TU P A 2
C9 C 0.233(4) 0.2872(9) 0.757(3) 0.029(2) Uani 0.2087(9) 1 d D U P A -2
H9A H 0.1403 0.3084 0.7629 0.034 Uiso 0.2087(9) 1 calc R U P A -2
H9B H 0.2818 0.2864 0.8635 0.034 Uiso 0.2087(9) 1 calc R U P A -2
C10 C 0.349(3) 0.3076(9) 0.627(3) 0.029(2) Uani 0.2087(9) 1 d D U P A -2
H10A H 0.4322 0.3263 0.6672 0.035 Uiso 0.2087(9) 1 calc R U P A -2
C11 C 0.345(3) 0.3020(9) 0.460(3) 0.029(2) Uani 0.2087(9) 1 d D U P A -2
H11A H 0.4273 0.3181 0.4072 0.035 Uiso 0.2087(9) 1 calc R U P A -2
C12 C 0.233(4) 0.2748(10) 0.343(3) 0.028(2) Uani 0.2087(9) 1 d D U P A -2
H12A H 0.2423 0.2891 0.2348 0.034 Uiso 0.2087(9) 1 calc R U P A -2
H12B H 0.1261 0.2790 0.3795 0.034 Uiso 0.2087(9) 1 calc R U P A -2
C13 C 0.278(3) 0.2158(11) 0.339(3) 0.029(2) Uani 0.2087(9) 1 d D U P A -2
H13A H 0.1829 0.1958 0.3412 0.035 Uiso 0.2087(9) 1 calc R U P A -2
H13B H 0.3328 0.2083 0.2390 0.035 Uiso 0.2087(9) 1 calc R U P A -2
C14 C 0.381(3) 0.2007(10) 0.484(3) 0.030(2) Uani 0.2087(9) 1 d D U P A -2
H14A H 0.4787 0.1874 0.4587 0.035 Uiso 0.2087(9) 1 calc R U P A -2
C15 C 0.343(3) 0.2045(9) 0.651(3) 0.028(2) Uani 0.2087(9) 1 d D U P A -2
H15A H 0.4112 0.1923 0.7300 0.034 Uiso 0.2087(9) 1 calc R U P A -2
C16 C 0.187(3) 0.2296(9) 0.697(3) 0.029(2) Uani 0.2087(9) 1 d D U P A -2
H16A H 0.1363 0.2111 0.7844 0.034 Uiso 0.2087(9) 1 calc R U P A -2
H16B H 0.1170 0.2308 0.6044 0.034 Uiso 0.2087(9) 1 calc R U P A -2
S1 S 0.7474(3) 0.30252(3) 0.55224(11) 0.0277(2) Uani 1 1 d D U . . .
C25 C 0.7753(18) 0.3683(3) 0.5070(15) 0.038(2) Uani 0.5825(17) 1 d D U P A 1
H25A H 0.8860 0.3763 0.5065 0.045 Uiso 0.5825(17) 1 calc R U P A 1
H25B H 0.7329 0.3761 0.4005 0.045 Uiso 0.5825(17) 1 calc R U P A 1
C26 C 0.6920(16) 0.3994(5) 0.6368(14) 0.043(2) Uani 0.5825(17) 1 d D U P A 1
H26A H 0.6715 0.4329 0.5941 0.052 Uiso 0.5825(17) 1 calc R U P A 1
H26B H 0.5921 0.3837 0.6608 0.052 Uiso 0.5825(17) 1 calc R U P A 1
C27 C 0.7815(17) 0.4041(6) 0.7879(15) 0.039(2) Uani 0.5825(17) 1 d D U P A 1
H27A H 0.8830 0.4185 0.7632 0.047 Uiso 0.5825(17) 1 calc R U P A 1
H27B H 0.7984 0.3706 0.8328 0.047 Uiso 0.5825(17) 1 calc R U P A 1
C28 C 0.7037(15) 0.4358(5) 0.9114(14) 0.0401(19) Uani 0.5825(17) 1 d D U P A 1
H28A H 0.6697 0.4667 0.8588 0.048 Uiso 0.5825(17) 1 calc R U P A 1
H28B H 0.6107 0.4181 0.9477 0.048 Uiso 0.5825(17) 1 calc R U P A 1
C29 C 0.7953(15) 0.4497(5) 1.0559(14) 0.0404(18) Uani 0.5825(17) 1 d D U P A 1
H29A H 0.8877 0.4679 1.0207 0.048 Uiso 0.5825(17) 1 calc R U P A 1
H29B H 0.8300 0.4190 1.1090 0.048 Uiso 0.5825(17) 1 calc R U P A 1
C30 C 0.7110(15) 0.4814(5) 1.1779(15) 0.0401(19) Uani 0.5825(17) 1 d D U P A 1
H30A H 0.6646 0.5099 1.1214 0.048 Uiso 0.5825(17) 1 calc R U P A 1
H30B H 0.6262 0.4614 1.2228 0.048 Uiso 0.5825(17) 1 calc R U P A 1
C31 C 0.8053(13) 0.5010(5) 1.3136(14) 0.0401(18) Uani 0.5825(17) 1 d D U P A 1
H31A H 0.8894 0.5214 1.2692 0.048 Uiso 0.5825(17) 1 calc R U P A 1
H31B H 0.8525 0.4726 1.3699 0.048 Uiso 0.5825(17) 1 calc R U P A 1
C32 C 0.7186(15) 0.5319(5) 1.4336(14) 0.039(2) Uani 0.5825(17) 1 d D U P A 1
H32A H 0.6801 0.5620 1.3794 0.047 Uiso 0.5825(17) 1 calc R U P A 1
H32B H 0.6285 0.5127 1.4700 0.047 Uiso 0.5825(17) 1 calc R U P A 1
C33 C 0.8081(14) 0.5475(5) 1.5767(15) 0.0423(18) Uani 0.5825(17) 1 d D U P A 1
H33A H 0.8538 0.5175 1.6252 0.051 Uiso 0.5825(17) 1 calc R U P A 1
H33B H 0.8936 0.5687 1.5403 0.051 Uiso 0.5825(17) 1 calc R U P A 1
C34 C 0.7231(16) 0.5747(6) 1.7038(16) 0.044(2) Uani 0.5825(17) 1 d D U P A 1
H34A H 0.6806 0.6054 1.6565 0.053 Uiso 0.5825(17) 1 calc R U P A 1
H34B H 0.6354 0.5540 1.7377 0.053 Uiso 0.5825(17) 1 calc R U P A 1
C35 C 0.8118(14) 0.5886(6) 1.8481(16) 0.047(2) Uani 0.5825(17) 1 d D U P A 1
H35A H 0.8929 0.6120 1.8151 0.057 Uiso 0.5825(17) 1 calc R U P A 1
H35B H 0.8634 0.5584 1.8880 0.057 Uiso 0.5825(17) 1 calc R U P A 1
C36 C 0.726(2) 0.6116(10) 1.986(2) 0.054(4) Uani 0.5825(17) 1 d D U P A 1
H36A H 0.6817 0.6433 1.9521 0.082 Uiso 0.5825(17) 1 calc R U P A 1
H36B H 0.7966 0.6172 2.0748 0.082 Uiso 0.5825(17) 1 calc R U P A 1
H36C H 0.6438 0.5893 2.0200 0.082 Uiso 0.5825(17) 1 calc R U P A 1
C25A C 0.711(2) 0.3685(4) 0.511(2) 0.036(2) Uani 0.4175(17) 1 d D U P A 2
H25C H 0.7477 0.3771 0.4025 0.043 Uiso 0.4175(17) 1 calc R U P A 2
H25D H 0.5993 0.3753 0.5155 0.043 Uiso 0.4175(17) 1 calc R U P A 2
C26A C 0.796(2) 0.3996(6) 0.6374(19) 0.041(2) Uani 0.4175(17) 1 d D U P A 2
H26C H 0.8963 0.3838 0.6596 0.049 Uiso 0.4175(17) 1 calc R U P A 2
H26D H 0.8165 0.4330 0.5931 0.049 Uiso 0.4175(17) 1 calc R U P A 2
C27A C 0.711(2) 0.4052(9) 0.791(2) 0.037(2) Uani 0.4175(17) 1 d D U P A 2
H27C H 0.6836 0.3718 0.8311 0.045 Uiso 0.4175(17) 1 calc R U P A 2
H27D H 0.6137 0.4230 0.7698 0.045 Uiso 0.4175(17) 1 calc R U P A 2
C28A C 0.7974(19) 0.4325(7) 0.9206(18) 0.039(2) Uani 0.4175(17) 1 d D U P A 2
H28D H 0.8774 0.4103 0.9636 0.047 Uiso 0.4175(17) 1 calc R U P A 2
H28C H 0.8495 0.4614 0.8722 0.047 Uiso 0.4175(17) 1 calc R U P A 2
C29A C 0.6995(18) 0.4505(7) 1.0570(19) 0.035(2) Uani 0.4175(17) 1 d D U P A 2
H29D H 0.6491 0.4217 1.1078 0.042 Uiso 0.4175(17) 1 calc R U P A 2
H29C H 0.6181 0.4724 1.0145 0.042 Uiso 0.4175(17) 1 calc R U P A 2
C30A C 0.789(2) 0.4786(7) 1.182(2) 0.038(2) Uani 0.4175(17) 1 d D U P A 2
H30C H 0.8629 0.4554 1.2325 0.045 Uiso 0.4175(17) 1 calc R U P A 2
H30D H 0.8496 0.5048 1.1285 0.045 Uiso 0.4175(17) 1 calc R U P A 2
C31A C 0.6951(17) 0.5023(7) 1.3116(19) 0.036(2) Uani 0.4175(17) 1 d D U P A 2
H31C H 0.6307 0.4764 1.3620 0.043 Uiso 0.4175(17) 1 calc R U P A 2
H31D H 0.6256 0.5269 1.2624 0.043 Uiso 0.4175(17) 1 calc R U P A 2
C32A C 0.7877(19) 0.5278(8) 1.440(2) 0.038(2) Uani 0.4175(17) 1 d D U P A 2
H32C H 0.8618 0.5036 1.4843 0.045 Uiso 0.4175(17) 1 calc R U P A 2
H32D H 0.8474 0.5548 1.3903 0.045 Uiso 0.4175(17) 1 calc R U P A 2
C33A C 0.6965(18) 0.5490(7) 1.5753(19) 0.038(2) Uani 0.4175(17) 1 d D U P A 2
H33C H 0.6291 0.5226 1.6176 0.046 Uiso 0.4175(17) 1 calc R U P A 2
H33D H 0.6296 0.5754 1.5320 0.046 Uiso 0.4175(17) 1 calc R U P A 2
C34A C 0.7861(19) 0.5704(9) 1.712(2) 0.039(2) Uani 0.4175(17) 1 d D U P A 2
H34C H 0.8475 0.5986 1.6723 0.047 Uiso 0.4175(17) 1 calc R U P A 2
H34D H 0.8583 0.5449 1.7513 0.047 Uiso 0.4175(17) 1 calc R U P A 2
C35A C 0.6907(18) 0.5881(7) 1.851(2) 0.043(2) Uani 0.4175(17) 1 d D U P A 2
H35C H 0.6338 0.5597 1.8961 0.051 Uiso 0.4175(17) 1 calc R U P A 2
H35D H 0.6148 0.6125 1.8121 0.051 Uiso 0.4175(17) 1 calc R U P A 2
C36A C 0.787(2) 0.6118(14) 1.982(3) 0.049(4) Uani 0.4175(17) 1 d D U P A 2
H36D H 0.8605 0.5874 2.0229 0.073 Uiso 0.4175(17) 1 calc R U P A 2
H36E H 0.7204 0.6230 2.0683 0.073 Uiso 0.4175(17) 1 calc R U P A 2
H36F H 0.8430 0.6402 1.9379 0.073 Uiso 0.4175(17) 1 calc R U P A 2

loop_
_atom_site_aniso_label
_atom_site_aniso_U_11
_atom_site_aniso_U_22
_atom_site_aniso_U_33
_atom_site_aniso_U_23
_atom_site_aniso_U_13
_atom_site_aniso_U_12
Rh1 0.0418(3) 0.0240(2) 0.0175(2) 0.000 -0.0014(5) 0.000
C17 0.065(7) 0.046(6) 0.024(6) 0.006(4) -0.001(5) -0.011(5)
C18 0.066(6) 0.034(5) 0.020(6) 0.001(4) 0.000(5) -0.007(4)
C19 0.064(6) 0.034(5) 0.020(5) -0.004(4) 0.000(5) -0.009(5)
C20 0.068(7) 0.043(6) 0.029(6) -0.002(5) -0.005(5) -0.007(5)
C21 0.067(7) 0.045(7) 0.031(6) 0.009(5) -0.019(6) -0.017(5)
C22 0.062(6) 0.039(5) 0.017(5) 0.010(5) -0.014(5) -0.010(4)
C23 0.060(5) 0.038(5) 0.013(5) 0.004(4) -0.013(5) -0.012(4)
C24 0.059(6) 0.053(6) 0.024(6) 0.007(5) -0.009(5) -0.011(5)
Rh2 0.0267(4) 0.0286(3) 0.0197(3) 0.000 -0.0007(6) 0.000
C1 0.024(4) 0.024(4) 0.033(4) 0.000(3) 0.008(3) 0.005(4)
C2 0.025(4) 0.024(4) 0.032(4) -0.001(3) 0.008(3) 0.007(3)
C3 0.026(4) 0.026(4) 0.031(4) -0.003(3) 0.007(4) 0.001(4)
C4 0.027(4) 0.026(4) 0.032(4) 0.001(3) 0.007(4) 0.003(4)
C5 0.025(4) 0.025(4) 0.033(3) -0.003(3) 0.009(3) 0.001(3)
C6 0.025(4) 0.027(4) 0.032(4) -0.002(3) 0.007(3) 0.002(3)
C7 0.028(4) 0.025(4) 0.036(4) -0.004(3) 0.005(4) 0.001(4)
C8 0.027(4) 0.027(4) 0.036(4) -0.001(3) 0.009(4) 0.003(4)
Rh2A 0.0267(4) 0.0286(3) 0.0197(3) 0.000 -0.0007(6) 0.000
C9 0.026(4) 0.034(4) 0.026(4) -0.004(4) -0.001(4) -0.002(4)
C10 0.026(4) 0.034(4) 0.028(4) -0.002(4) -0.002(4) 0.001(4)
C11 0.027(4) 0.033(4) 0.027(4) -0.002(4) -0.004(4) 0.002(4)
C12 0.026(4) 0.032(4) 0.027(4) -0.001(4) -0.002(4) -0.004(4)
C13 0.026(4) 0.034(4) 0.027(4) -0.004(4) -0.002(4) -0.001(4)
C14 0.027(4) 0.034(4) 0.027(4) -0.002(4) -0.005(4) -0.003(4)
C15 0.025(4) 0.032(4) 0.026(4) -0.001(4) -0.004(4) -0.003(4)
C16 0.024(4) 0.035(4) 0.027(4) -0.002(4) -0.004(4) -0.001(4)
S1 0.0380(6) 0.0219(4) 0.0230(5) -0.0005(4) 0.0007(11) 0.0003(10)
C25 0.056(5) 0.022(3) 0.035(3) 0.003(3) 0.000(5) 0.000(4)
C26 0.062(5) 0.026(3) 0.043(3) -0.001(3) -0.006(5) 0.008(4)
C27 0.052(5) 0.028(3) 0.038(3) -0.003(3) 0.000(4) 0.007(5)
C28 0.045(4) 0.033(3) 0.043(3) -0.005(3) -0.003(4) 0.009(4)
C29 0.045(4) 0.035(3) 0.042(3) -0.001(3) 0.001(5) 0.005(4)
C30 0.039(4) 0.037(3) 0.044(3) -0.006(3) -0.002(5) 0.007(4)
C31 0.041(4) 0.038(3) 0.042(3) -0.003(3) 0.001(5) 0.007(4)
C32 0.038(4) 0.038(4) 0.042(3) -0.005(3) 0.000(5) 0.009(4)
C33 0.040(4) 0.040(4) 0.047(3) -0.007(3) 0.002(5) 0.006(5)
C34 0.044(5) 0.037(4) 0.051(3) -0.008(3) 0.002(5) 0.006(5)
C35 0.047(4) 0.043(4) 0.053(4) -0.009(4) 0.005(5) 0.002(5)
C36 0.051(9) 0.056(6) 0.056(5) -0.012(5) 0.001(7) 0.018(8)
C25A 0.052(5) 0.022(4) 0.034(4) 0.001(4) 0.001(5) 0.003(5)
C26A 0.059(5) 0.024(4) 0.041(4) 0.000(3) 0.001(5) 0.000(5)
C27A 0.048(5) 0.027(4) 0.037(4) -0.002(3) -0.002(5) 0.003(5)
C28A 0.045(4) 0.032(4) 0.040(4) -0.003(3) 0.000(5) 0.004(5)
C29A 0.036(4) 0.032(4) 0.037(4) -0.002(3) -0.002(5) 0.007(5)
C30A 0.037(4) 0.035(4) 0.041(4) -0.005(3) 0.000(5) 0.007(5)
C31A 0.035(4) 0.033(4) 0.039(4) -0.005(3) -0.001(5) 0.008(5)
C32A 0.036(4) 0.036(4) 0.042(4) -0.006(3) 0.000(5) 0.006(5)
C33A 0.036(4) 0.035(4) 0.044(4) -0.008(3) 0.002(5) 0.007(5)
C34A 0.037(5) 0.034(4) 0.047(4) -0.006(3) 0.003(5) 0.004(5)
C35A 0.042(5) 0.038(4) 0.047(4) -0.011(4) 0.003(6) 0.005(6)
C36A 0.039(9) 0.052(8) 0.054(7) -0.018(6) 0.004(8) -0.002(10)

loop_
_atom_type_symbol
_atom_type_description
_atom_type_scat_dispersion_real
_atom_type_scat_dispersion_imag
_atom_type_scat_source
C C 0.0033 0.0016 'International Tables Vol C Tables 4.2.6.8 and 6.1.1.4'
H H 0.0000 0.0000 'International Tables Vol C Tables 4.2.6.8 and 6.1.1.4'
S S 0.1246 0.1234 'International Tables Vol C Tables 4.2.6.8 and 6.1.1.4'
Rh Rh -1.1178 0.9187 'International Tables Vol C Tables 4.2.6.8 and 6.1.1.4'

loop_
_geom_angle_atom_site_label_1
_geom_angle_atom_site_label_2
_geom_angle_atom_site_label_3
_geom_angle
_geom_angle_site_symmetry_1
_geom_angle_site_symmetry_3
C23 Rh1 C19 95.9(5) . .
C23 Rh1 C22 37.7(5) . .
C19 Rh1 C22 80.8(4) . .
C23 Rh1 C18 82.4(4) . .
C19 Rh1 C18 37.4(5) . .
C22 Rh1 C18 91.1(5) . .
C23 Rh1 S1 155.8(5) . 4_565
C19 Rh1 S1 101.3(5) . 4_565
C22 Rh1 S1 162.5(5) . 4_565
C18 Rh1 S1 101.1(4) . 4_565
C23 Rh1 S1 95.1(5) . .
C19 Rh1 S1 158.9(5) . .
C22 Rh1 S1 97.2(5) . .
C18 Rh1 S1 163.0(4) . .
S1 Rh1 S1 74.45(5) 4_565 .
S1 Rh1 Rh2A 56.49(6) 4_565 .
S1 Rh1 Rh2A 56.49(6) . .
C23 Rh1 Rh2 101.0(4) . .
C19 Rh1 Rh2 139.2(5) . .
C22 Rh1 Rh2 132.4(5) . .
C18 Rh1 Rh2 108.7(4) . .
S1 Rh1 Rh2 55.11(6) 4_565 .
S1 Rh1 Rh2 55.11(6) . .
C18 C17 C24 114.2(13) . .
C18 C17 H17A 108.7 . .
C24 C17 H17A 108.7 . .
C18 C17 H17B 108.7 . .
C24 C17 H17B 108.7 . .
H17A C17 H17B 107.6 . .
C19 C18 C17 120.8(13) . .
C19 C18 Rh1 69.2(11) . .
C17 C18 Rh1 110.9(11) . .
C19 C18 H18 119.6 . .
C17 C18 H18 119.6 . .
Rh1 C18 H18 89.9 . .
C18 C19 C20 126.4(14) . .
C18 C19 Rh1 73.4(10) . .
C20 C19 Rh1 112.7(12) . .
C18 C19 H19 116.8 . .
C20 C19 H19 116.8 . .
Rh1 C19 H19 83.7 . .
C19 C20 C21 112.9(12) . .
C19 C20 H20A 109.0 . .
C21 C20 H20A 109.0 . .
C19 C20 H20B 109.0 . .
C21 C20 H20B 109.0 . .
H20A C20 H20B 107.8 . .
C22 C21 C20 114.2(13) . .
C22 C21 H21A 108.7 . .
C20 C21 H21A 108.7 . .
C22 C21 H21B 108.7 . .
C20 C21 H21B 108.7 . .
H21A C21 H21B 107.6 . .
C23 C22 C21 123.3(15) . .
C23 C22 Rh1 69.0(11) . .
C21 C22 Rh1 113.0(11) . .
C23 C22 H22 118.4 . .
C21 C22 H22 118.4 . .
Rh1 C22 H22 88.1 . .
C22 C23 C24 124.8(14) . .
C22 C23 Rh1 73.3(11) . .
C24 C23 Rh1 111.8(11) . .
C22 C23 H23 117.6 . .
C24 C23 H23 117.6 . .
Rh1 C23 H23 84.8 . .
C23 C24 C17 113.5(12) . .
C23 C24 H24A 108.9 . .
C17 C24 H24A 108.9 . .
C23 C24 H24B 108.9 . .
C17 C24 H24B 108.9 . .
H24A C24 H24B 107.7 . .
C2 Rh2 C1 38.3(6) . .
C2 Rh2 C6 96.5(7) . .
C1 Rh2 C6 82.7(6) . .
C2 Rh2 C5 82.6(6) . .
C1 Rh2 C5 92.9(8) . .
C6 Rh2 C5 37.4(5) . .
C2 Rh2 S1 101.6(5) . 4_565
C1 Rh2 S1 105.0(5) . 4_565
C6 Rh2 S1 158.9(5) . 4_565
C5 Rh2 S1 156.0(5) . 4_565
C2 Rh2 S1 153.9(6) . .
C1 Rh2 S1 167.2(6) . .
C6 Rh2 S1 95.9(5) . .
C5 Rh2 S1 93.6(5) . .
S1 Rh2 S1 72.20(9) 4_565 .
C2 Rh2 Rh1 102.6(5) . .
C1 Rh2 Rh1 135.6(6) . .
C6 Rh2 Rh1 132.8(5) . .
C5 Rh2 Rh1 103.0(5) . .
S1 Rh2 Rh1 53.02(4) 4_565 .
S1 Rh2 Rh1 53.02(4) . .
C2 C1 C8 130.3(15) . .
C2 C1 Rh2 70.7(13) . .
C8 C1 Rh2 103.2(14) . .
C2 C1 H1A 114.8 . .
C8 C1 H1A 114.8 . .
Rh2 C1 H1A 97.0 . .
C1 C2 C3 114.1(16) . .
C1 C2 Rh2 71.0(12) . .
C3 C2 Rh2 111.8(11) . .
C1 C2 H2A 123.0 . .
C3 C2 H2A 123.0 . .
Rh2 C2 H2A 87.6 . .
C4 C3 C2 109.4(16) . .
C4 C3 H3A 109.8 . .
C2 C3 H3A 109.8 . .
C4 C3 H3B 109.8 . .
C2 C3 H3B 109.8 . .
H3A C3 H3B 108.2 . .
C5 C4 C3 129.7(17) . .
C5 C4 H4A 104.9 . .
C3 C4 H4A 104.9 . .
C5 C4 H4B 104.9 . .
C3 C4 H4B 104.9 . .
H4A C4 H4B 105.8 . .
C4 C5 C6 125.4(15) . .
C4 C5 Rh2 103.1(13) . .
C6 C5 Rh2 69.3(13) . .
C4 C5 H5A 117.3 . .
C6 C5 H5A 117.3 . .
Rh2 C5 H5A 98.0 . .
C5 C6 C7 111.9(15) . .
C5 C6 Rh2 73.3(13) . .
C7 C6 Rh2 111.6(11) . .
C5 C6 H6A 124.1 . .
C7 C6 H6A 124.1 . .
Rh2 C6 H6A 85.9 . .
C8 C7 C6 105.0(16) . .
C8 C7 H7A 110.7 . .
C6 C7 H7A 110.7 . .
C8 C7 H7B 110.7 . .
C6 C7 H7B 110.7 . .
H7A C7 H7B 108.8 . .
C1 C8 C7 126.8(14) . .
C1 C8 H8A 105.6 . .
C7 C8 H8A 105.6 . .
C1 C8 H8B 105.6 . .
C7 C8 H8B 105.6 . .
H8A C8 H8B 106.1 . .
C14 Rh2A C15 41.7(9) . .
C14 Rh2A C10 98.2(9) . .
C15 Rh2A C10 80.3(9) . .
C14 Rh2A C11 82.5(8) . .
C15 Rh2A C11 90.1(8) . .
C10 Rh2A C11 36.8(8) . .
C14 Rh2A S1 95.7(7) . 4_565
C15 Rh2A S1 105.7(6) . 4_565
C10 Rh2A S1 164.2(7) . 4_565
C11 Rh2A S1 154.3(7) . 4_565
C14 Rh2A S1 154.6(7) . .
C15 Rh2A S1 161.4(7) . .
C10 Rh2A S1 98.6(6) . .
C11 Rh2A S1 100.2(6) . .
S1 Rh2A S1 70.92(9) 4_565 .
C14 Rh2A Rh1 101.5(7) . .
C15 Rh2A Rh1 139.9(7) . .
C10 Rh2A Rh1 130.2(6) . .
C11 Rh2A Rh1 101.9(6) . .
S1 Rh2A Rh1 53.09(5) 4_565 .
S1 Rh2A Rh1 53.09(5) . .
C10 C9 C16 105.5(13) . .
C10 C9 H9A 110.6 . .
C16 C9 H9A 110.6 . .
C10 C9 H9B 110.6 . .
C16 C9 H9B 110.6 . .
H9A C9 H9B 108.8 . .
C11 C10 C9 129.2(18) . .
C11 C10 Rh2A 72.6(13) . .
C9 C10 Rh2A 110.5(16) . .
C11 C10 H10A 115.4 . .
C9 C10 H10A 115.4 . .
Rh2A C10 H10A 86.5 . .
C10 C11 C12 133(2) . .
C10 C11 Rh2A 70.6(14) . .
C12 C11 Rh2A 111.8(14) . .
C10 C11 H11A 113.3 . .
C12 C11 H11A 113.3 . .
Rh2A C11 H11A 87.1 . .
C11 C12 C13 108.6(15) . .
C11 C12 H12A 110.0 . .
C13 C12 H12A 110.0 . .
C11 C12 H12B 110.0 . .
C13 C12 H12B 110.0 . .
H12A C12 H12B 108.4 . .
C14 C13 C12 112.1(15) . .
C14 C13 H13A 109.2 . .
C12 C13 H13A 109.2 . .
C14 C13 H13B 109.2 . .
C12 C13 H13B 109.2 . .
H13A C13 H13B 107.9 . .
C15 C14 C13 127.1(18) . .
C15 C14 Rh2A 75.9(13) . .
C13 C14 Rh2A 116.8(16) . .
C15 C14 H14A 116.4 . .
C13 C14 H14A 116.4 . .
Rh2A C14 H14A 76.6 . .
C14 C15 C16 118.0(16) . .
C14 C15 Rh2A 62.4(13) . .
C16 C15 Rh2A 118.2(14) . .
C14 C15 H15A 121.0 . .
C16 C15 H15A 121.0 . .
Rh2A C15 H15A 89.5 . .
C15 C16 C9 105.3(14) . .
C15 C16 H16A 110.7 . .
C9 C16 H16A 110.7 . .
C15 C16 H16B 110.7 . .
C9 C16 H16B 110.7 . .
H16A C16 H16B 108.8 . .
C25 S1 Rh1 115.1(4) . .
C25A S1 Rh1 115.5(5) . .
C25 S1 Rh2 118.2(5) . .
Rh1 S1 Rh2 71.87(6) . .
C25A S1 Rh2A 115.2(6) . .
Rh1 S1 Rh2A 70.42(7) . .
C26 C25 S1 108.4(8) . .
C26 C25 H25A 110.0 . .
S1 C25 H25A 110.0 . .
C26 C25 H25B 110.0 . .
S1 C25 H25B 110.0 . .
H25A C25 H25B 108.4 . .
C27 C26 C25 113.2(11) . .
C27 C26 H26A 108.9 . .
C25 C26 H26A 108.9 . .
C27 C26 H26B 108.9 . .
C25 C26 H26B 108.9 . .
H26A C26 H26B 107.7 . .
C26 C27 C28 113.3(10) . .
C26 C27 H27A 108.9 . .
C28 C27 H27A 108.9 . .
C26 C27 H27B 108.9 . .
C28 C27 H27B 108.9 . .
H27A C27 H27B 107.7 . .
C29 C28 C27 117.3(10) . .
C29 C28 H28A 108.0 . .
C27 C28 H28A 108.0 . .
C29 C28 H28B 108.0 . .
C27 C28 H28B 108.0 . .
H28A C28 H28B 107.2 . .
C28 C29 C30 115.2(10) . .
C28 C29 H29A 108.5 . .
C30 C29 H29A 108.5 . .
C28 C29 H29B 108.5 . .
C30 C29 H29B 108.5 . .
H29A C29 H29B 107.5 . .
C31 C30 C29 116.2(10) . .
C31 C30 H30A 108.2 . .
C29 C30 H30A 108.2 . .
C31 C30 H30B 108.2 . .
C29 C30 H30B 108.2 . .
H30A C30 H30B 107.4 . .
C30 C31 C32 115.2(9) . .
C30 C31 H31A 108.5 . .
C32 C31 H31A 108.5 . .
C30 C31 H31B 108.5 . .
C32 C31 H31B 108.5 . .
H31A C31 H31B 107.5 . .
C33 C32 C31 115.4(10) . .
C33 C32 H32A 108.4 . .
C31 C32 H32A 108.4 . .
C33 C32 H32B 108.4 . .
C31 C32 H32B 108.4 . .
H32A C32 H32B 107.5 . .
C34 C33 C32 116.9(10) . .
C34 C33 H33A 108.1 . .
C32 C33 H33A 108.1 . .
C34 C33 H33B 108.1 . .
C32 C33 H33B 108.1 . .
H33A C33 H33B 107.3 . .
C35 C34 C33 116.5(11) . .
C35 C34 H34A 108.2 . .
C33 C34 H34A 108.2 . .
C35 C34 H34B 108.2 . .
C33 C34 H34B 108.2 . .
H34A C34 H34B 107.3 . .
C34 C35 C36 117.9(11) . .
C34 C35 H35A 107.8 . .
C36 C35 H35A 107.8 . .
C34 C35 H35B 107.8 . .
C36 C35 H35B 107.8 . .
H35A C35 H35B 107.2 . .
C35 C36 H36A 109.5 . .
C35 C36 H36B 109.5 . .
H36A C36 H36B 109.5 . .
C35 C36 H36C 109.5 . .
H36A C36 H36C 109.5 . .
H36B C36 H36C 109.5 . .
C26A C25A S1 108.0(11) . .
C26A C25A H25C 110.1 . .
S1 C25A H25C 110.1 . .
C26A C25A H25D 110.1 . .
S1 C25A H25D 110.1 . .
H25C C25A H25D 108.4 . .
C27A C26A C25A 113.9(14) . .
C27A C26A H26C 108.8 . .
C25A C26A H26C 108.8 . .
C27A C26A H26D 108.8 . .
C25A C26A H26D 108.8 . .
H26C C26A H26D 107.7 . .
C26A C27A C28A 114.5(13) . .
C26A C27A H27C 108.6 . .
C28A C27A H27C 108.6 . .
C26A C27A H27D 108.6 . .
C28A C27A H27D 108.6 . .
H27C C27A H27D 107.6 . .
C29A C28A C27A 114.6(13) . .
C29A C28A H28D 108.6 . .
C27A C28A H28D 108.6 . .
C29A C28A H28C 108.6 . .
C27A C28A H28C 108.6 . .
H28D C28A H28C 107.6 . .
C28A C29A C30A 113.2(12) . .
C28A C29A H29D 108.9 . .
C30A C29A H29D 108.9 . .
C28A C29A H29C 108.9 . .
C30A C29A H29C 108.9 . .
H29D C29A H29C 107.8 . .
C31A C30A C29A 115.4(13) . .
C31A C30A H30C 108.4 . .
C29A C30A H30C 108.4 . .
C31A C30A H30D 108.4 . .
C29A C30A H30D 108.4 . .
H30C C30A H30D 107.5 . .
C30A C31A C32A 114.5(12) . .
C30A C31A H31C 108.6 . .
C32A C31A H31C 108.6 . .
C30A C31A H31D 108.6 . .
C32A C31A H31D 108.6 . .
H31C C31A H31D 107.6 . .
C33A C32A C31A 115.4(13) . .
C33A C32A H32C 108.4 . .
C31A C32A H32C 108.4 . .
C33A C32A H32D 108.4 . .
C31A C32A H32D 108.4 . .
H32C C32A H32D 107.5 . .
C32A C33A C34A 116.6(12) . .
C32A C33A H33C 108.1 . .
C34A C33A H33C 108.1 . .
C32A C33A H33D 108.1 . .
C34A C33A H33D 108.1 . .
H33C C33A H33D 107.3 . .
C33A C34A C35A 115.0(13) . .
C33A C34A H34C 108.5 . .
C35A C34A H34C 108.5 . .
C33A C34A H34D 108.5 . .
C35A C34A H34D 108.5 . .
H34C C34A H34D 107.5 . .
C34A C35A C36A 112.5(14) . .
C34A C35A H35C 109.1 . .
C36A C35A H35C 109.1 . .
C34A C35A H35D 109.1 . .
C36A C35A H35D 109.1 . .
H35C C35A H35D 107.8 . .
C35A C36A H36D 109.5 . .
C35A C36A H36E 109.5 . .
H36D C36A H36E 109.5 . .
C35A C36A H36F 109.5 . .
H36D C36A H36F 109.5 . .
H36E C36A H36F 109.5 . .

loop_
_geom_bond_atom_site_label_1
_geom_bond_atom_site_label_2
_geom_bond_distance
_geom_bond_site_symmetry_2
Rh1 C23 2.10(2) .
Rh1 C19 2.12(3) .
Rh1 C22 2.16(3) .
Rh1 C18 2.18(2) .
Rh1 S1 2.3430(11) 4_565
Rh1 S1 2.3430(11) .
Rh1 Rh2A 2.761(2) .
Rh1 Rh2 2.7875(18) .
C17 C18 1.514(12) .
C17 C24 1.539(13) .
C17 H17A 0.9900 .
C17 H17B 0.9900 .
C18 C19 1.380(13) .
C18 H18 0.9500 .
C19 C20 1.489(13) .
C19 H19 0.9500 .
C20 C21 1.530(13) .
C20 H20A 0.9900 .
C20 H20B 0.9900 .
C21 C22 1.493(13) .
C21 H21A 0.9900 .
C21 H21B 0.9900 .
C22 C23 1.378(12) .
C22 H22 0.9500 .
C23 C24 1.496(13) .
C23 H23 0.9500 .
C24 H24A 0.9900 .
C24 H24B 0.9900 .
Rh2 C2 2.13(2) .
Rh2 C1 2.13(2) .
Rh2 C6 2.16(2) .
Rh2 C5 2.21(2) .
Rh2 S1 2.406(2) 4_565
Rh2 S1 2.406(2) .
C1 C2 1.396(19) .
C1 C8 1.41(2) .
C1 H1A 0.9500 .
C2 C3 1.53(2) .
C2 H2A 0.9500 .
C3 C4 1.412(19) .
C3 H3A 0.9900 .
C3 H3B 0.9900 .
C4 C5 1.39(2) .
C4 H4A 0.9900 .
C4 H4B 0.9900 .
C5 C6 1.402(19) .
C5 H5A 0.9500 .
C6 C7 1.55(2) .
C6 H6A 0.9500 .
C7 C8 1.443(19) .
C7 H7A 0.9900 .
C7 H7B 0.9900 .
C8 H8A 0.9900 .
C8 H8B 0.9900 .
Rh2A C14 1.92(3) .
Rh2A C15 2.10(3) .
Rh2A C10 2.22(3) .
Rh2A C11 2.25(3) .
Rh2A S1 2.443(3) 4_565
Rh2A S1 2.443(3) .
C9 C10 1.59(2) .
C9 C16 1.68(3) .
C9 H9A 0.9900 .
C9 H9B 0.9900 .
C10 C11 1.41(3) .
C10 H10A 0.9500 .
C11 C12 1.57(2) .
C11 H11A 0.9500 .
C12 C13 1.64(3) .
C12 H12A 0.9900 .
C12 H12B 0.9900 .
C13 C14 1.56(2) .
C13 H13A 0.9900 .
C13 H13B 0.9900 .
C14 C15 1.44(3) .
C14 H14A 0.9500 .
C15 C16 1.58(2) .
C15 H15A 0.9500 .
C16 H16A 0.9900 .
C16 H16B 0.9900 .
S1 C25 1.832(9) .
S1 C25A 1.843(12) .
C25 C26 1.555(11) .
C25 H25A 0.9900 .
C25 H25B 0.9900 .
C26 C27 1.494(11) .
C26 H26A 0.9900 .
C26 H26B 0.9900 .
C27 C28 1.506(10) .
C27 H27A 0.9900 .
C27 H27B 0.9900 .
C28 C29 1.501(11) .
C28 H28A 0.9900 .
C28 H28B 0.9900 .
C29 C30 1.523(10) .
C29 H29A 0.9900 .
C29 H29B 0.9900 .
C30 C31 1.502(11) .
C30 H30A 0.9900 .
C30 H30B 0.9900 .
C31 C32 1.510(10) .
C31 H31A 0.9900 .
C31 H31B 0.9900 .
C32 C33 1.493(11) .
C32 H32A 0.9900 .
C32 H32B 0.9900 .
C33 C34 1.493(11) .
C33 H33A 0.9900 .
C33 H33B 0.9900 .
C34 C35 1.485(11) .
C34 H34A 0.9900 .
C34 H34B 0.9900 .
C35 C36 1.512(12) .
C35 H35A 0.9900 .
C35 H35B 0.9900 .
C36 H36A 0.9800 .
C36 H36B 0.9800 .
C36 H36C 0.9800 .
C25A C26A 1.549(13) .
C25A H25C 0.9900 .
C25A H25D 0.9900 .
C26A C27A 1.499(13) .
C26A H26C 0.9900 .
C26A H26D 0.9900 .
C27A C28A 1.517(13) .
C27A H27C 0.9900 .
C27A H27D 0.9900 .
C28A C29A 1.509(13) .
C28A H28D 0.9900 .
C28A H28C 0.9900 .
C29A C30A 1.515(13) .
C29A H29D 0.9900 .
C29A H29C 0.9900 .
C30A C31A 1.505(13) .
C30A H30C 0.9900 .
C30A H30D 0.9900 .
C31A C32A 1.514(13) .
C31A H31C 0.9900 .
C31A H31D 0.9900 .
C32A C33A 1.500(13) .
C32A H32C 0.9900 .
C32A H32D 0.9900 .
C33A C34A 1.505(13) .
C33A H33C 0.9900 .
C33A H33D 0.9900 .
C34A C35A 1.508(13) .
C34A H34C 0.9900 .
C34A H34D 0.9900 .
C35A C36A 1.525(14) .
C35A H35C 0.9900 .
C35A H35D 0.9900 .
C36A H36D 0.9800 .
C36A H36E 0.9800 .
C36A H36F 0.9800 .
